data_4020457
loop_
_publ_author_name
'Esa T. T. Kumpulainen'
'Juho Helaja'
'Jari Koivisto'
'Ari M. P. Koskinen'
'Heidi Mansikkam\"aki'
'Kari Rissanen'

_journal_name_full 'Journal of Organic Chemistry'
_journal_page_first 6447
_journal_page_last 6453
_journal_paper_doi 10.1021/jo050838a
_journal_volume 70
_journal_year 2005
_chemical_formula_moiety 'C14 H25 N O4'
_chemical_formula_sum 'C14 H25 N O4'
_chemical_formula_weight 271.35
_space_group_IT_number 19
_symmetry_cell_setting orthorhombic
_symmetry_space_group_name_Hall 'P 2ac 2ab'
_symmetry_space_group_name_H-M 'P 21 21 21'
_cell_angle_alpha 90.00
_cell_angle_beta 90.00
_cell_angle_gamma 90.00
_cell_formula_units_Z 4
_cell_length_a 6.3250(7)
_cell_length_b 10.4854(16)
_cell_length_c 24.049(4)
_cell_measurement_temperature 173(2)
_cell_volume 1594.9(4)
_diffrn_ambient_temperature 173(2)
_exptl_crystal_density_diffrn 1.130
_cod_database_code 4020457

loop_
_symmetry_equiv_pos_as_xyz
'x, y, z'
'-x+1/2, -y, z+1/2'
'x+1/2, -y+1/2, -z'
'-x, y+1/2, -z+1/2'

loop_
_atom_site_label
_atom_site_type_symbol
_atom_site_fract_x
_atom_site_fract_y
_atom_site_fract_z
_atom_site_U_iso_or_equiv
_atom_site_adp_type
_atom_site_occupancy
_atom_site_symmetry_multiplicity
_atom_site_calc_flag
_atom_site_refinement_flags
_atom_site_disorder_assembly
_atom_site_disorder_group
N1 N 0.4970(7) 0.5113(4) 0.48108(19) 0.0322(12) Uani 1 1 d . . .
C11 C 0.5752(9) 0.5304(6) 0.4309(2) 0.0347(15) Uani 1 1 d . . .
O11 O 0.7118(5) 0.6131(3) 0.42058(14) 0.0356(11) Uani 1 1 d . . .
O12 O 0.4943(5) 0.4507(3) 0.39303(14) 0.0386(10) Uani 1 1 d . . .
C12 C 0.5709(8) 0.4539(5) 0.3352(2) 0.0353(15) Uani 1 1 d . . .
C13 C 0.4485(9) 0.3410(5) 0.3096(2) 0.0500(18) Uani 1 1 d . . .
H13A H 0.4910 0.2617 0.3280 0.075 Uiso 1 1 calc R . .
H13B H 0.4805 0.3353 0.2698 0.075 Uiso 1 1 calc R . .
H13C H 0.2964 0.3543 0.3147 0.075 Uiso 1 1 calc R . .
C14 C 0.5104(8) 0.5779(4) 0.30743(19) 0.0493(17) Uani 1 1 d . . .
H14A H 0.3573 0.5904 0.3104 0.074 Uiso 1 1 calc R . .
H14B H 0.5508 0.5750 0.2681 0.074 Uiso 1 1 calc R . .
H14C H 0.5838 0.6487 0.3257 0.074 Uiso 1 1 calc R . .
C15 C 0.8081(7) 0.4252(5) 0.3325(2) 0.0475(17) Uani 1 1 d . . .
H15A H 0.8369 0.3438 0.3510 0.071 Uiso 1 1 calc R . .
H15B H 0.8866 0.4934 0.3511 0.071 Uiso 1 1 calc R . .
H15C H 0.8526 0.4200 0.2935 0.071 Uiso 1 1 calc R . .
C2 C 0.3336(8) 0.4170(5) 0.4946(2) 0.0286(14) Uani 1 1 d . . .
H2 H 0.3718 0.3327 0.4779 0.034 Uiso 1 1 calc R . .
C21 C 0.1152(9) 0.4547(6) 0.4762(2) 0.0373(15) Uani 1 1 d . . .
O21 O 0.0981(5) 0.5748(4) 0.45833(17) 0.0452(12) Uani 1 1 d D . .
H21 H -0.030(4) 0.583(5) 0.450(2) 0.068 Uiso 1 1 d D . .
O22 O -0.0326(6) 0.3818(3) 0.47680(17) 0.0607(13) Uani 1 1 d . . .
C3 C 0.3466(8) 0.4087(5) 0.5577(2) 0.0362(15) Uani 1 1 d . . .
H3A H 0.4513 0.3437 0.5692 0.043 Uiso 1 1 calc R . .
H3B H 0.2073 0.3863 0.5738 0.043 Uiso 1 1 calc R . .
C4 C 0.4159(8) 0.5426(5) 0.57655(19) 0.0305(14) Uani 1 1 d . . .
H4 H 0.2882 0.5988 0.5757 0.037 Uiso 1 1 calc R . .
C41 C 0.5112(8) 0.5509(5) 0.6356(2) 0.0326(14) Uani 1 1 d . . .
C42 C 0.3403(9) 0.5142(5) 0.6775(2) 0.069(2) Uani 1 1 d . . .
H42A H 0.2184 0.5710 0.6731 0.103 Uiso 1 1 calc R . .
H42B H 0.3967 0.5222 0.7153 0.103 Uiso 1 1 calc R . .
H42C H 0.2962 0.4259 0.6709 0.103 Uiso 1 1 calc R . .
C43 C 0.5811(9) 0.6877(5) 0.6474(2) 0.0514(18) Uani 1 1 d . . .
H43A H 0.4606 0.7454 0.6427 0.077 Uiso 1 1 calc R . .
H43B H 0.6936 0.7117 0.6214 0.077 Uiso 1 1 calc R . .
H43C H 0.6341 0.6937 0.6856 0.077 Uiso 1 1 calc R . .
C44 C 0.7011(8) 0.4616(5) 0.6436(2) 0.071(2) Uani 1 1 d . . .
H44A H 0.8123 0.4840 0.6169 0.106 Uiso 1 1 calc R . .
H44B H 0.6566 0.3732 0.6374 0.106 Uiso 1 1 calc R . .
H44C H 0.7556 0.4706 0.6815 0.106 Uiso 1 1 calc R . .
C5 C 0.5632(8) 0.5857(5) 0.5296(2) 0.0403(15) Uani 1 1 d . . .
H5A H 0.5473 0.6781 0.5224 0.048 Uiso 1 1 calc R . .
H5B H 0.7126 0.5677 0.5390 0.048 Uiso 1 1 calc R . .

loop_
_atom_site_aniso_label
_atom_site_aniso_U_11
_atom_site_aniso_U_22
_atom_site_aniso_U_33
_atom_site_aniso_U_23
_atom_site_aniso_U_13
_atom_site_aniso_U_12
N1 0.032(3) 0.040(3) 0.025(3) -0.002(2) -0.002(3) -0.005(2)
C11 0.034(4) 0.044(4) 0.026(4) -0.001(4) -0.002(4) 0.016(3)
O11 0.029(2) 0.042(3) 0.037(3) 0.005(2) 0.003(2) -0.009(2)
O12 0.041(2) 0.050(3) 0.025(2) -0.007(2) 0.003(2) -0.005(2)
C12 0.042(4) 0.033(4) 0.030(4) 0.000(3) 0.004(3) 0.003(3)
C13 0.061(4) 0.050(4) 0.038(4) -0.008(3) 0.009(4) -0.005(4)
C14 0.069(5) 0.041(4) 0.038(4) 0.005(3) -0.004(4) 0.016(4)
C15 0.043(4) 0.052(4) 0.047(4) -0.002(4) 0.003(3) 0.009(4)
C2 0.030(3) 0.031(4) 0.025(4) -0.008(3) -0.001(3) -0.004(3)
C21 0.043(4) 0.036(4) 0.033(4) 0.004(4) -0.003(4) 0.008(4)
O21 0.032(2) 0.037(3) 0.067(3) 0.014(2) -0.011(2) -0.002(2)
O22 0.046(3) 0.042(3) 0.094(4) 0.010(3) -0.010(3) -0.016(2)
C3 0.040(4) 0.026(4) 0.043(4) 0.002(3) -0.002(3) -0.002(3)
C4 0.036(3) 0.033(4) 0.022(4) -0.003(3) 0.003(3) 0.006(3)
C41 0.042(3) 0.033(4) 0.023(3) 0.000(3) -0.002(3) -0.005(3)
C42 0.081(5) 0.093(6) 0.031(4) -0.005(4) -0.005(4) -0.034(4)
C43 0.069(5) 0.047(4) 0.039(4) -0.002(3) -0.013(4) -0.007(3)
C44 0.069(5) 0.072(5) 0.071(5) -0.004(4) -0.036(4) 0.027(4)
C5 0.046(4) 0.046(4) 0.029(3) -0.003(3) -0.001(3) -0.006(3)

loop_
_geom_bond_atom_site_label_1
_geom_bond_atom_site_label_2
_geom_bond_distance
_geom_bond_site_symmetry_2
_geom_bond_publ_flag
N1 C11 1.319(6) . ?
N1 C5 1.464(6) . ?
N1 C2 1.467(6) . ?
C11 O11 1.249(6) . ?
C11 O12 1.338(6) . ?
O12 C12 1.473(5) . ?
C12 C14 1.511(6) . ?
C12 C15 1.532(6) . ?
C12 C13 1.542(6) . ?
C13 H13A 0.9800 . ?
C13 H13B 0.9800 . ?
C13 H13C 0.9800 . ?
C14 H14A 0.9800 . ?
C14 H14B 0.9800 . ?
C14 H14C 0.9800 . ?
C15 H15A 0.9800 . ?
C15 H15B 0.9800 . ?
C15 H15C 0.9800 . ?
C2 C21 1.503(6) . ?
C2 C3 1.522(6) . ?
C2 H2 1.0000 . ?
C21 O22 1.207(5) . ?
C21 O21 1.335(6) . ?
O21 H21 0.842(19) . ?
C3 C4 1.539(6) . ?
C3 H3A 0.9900 . ?
C3 H3B 0.9900 . ?
C4 C5 1.533(6) . ?
C4 C41 1.545(6) . ?
C4 H4 1.0000 . ?
C41 C42 1.527(6) . ?
C41 C43 1.528(6) . ?
C41 C44 1.535(6) . ?
C42 H42A 0.9800 . ?
C42 H42B 0.9800 . ?
C42 H42C 0.9800 . ?
C43 H43A 0.9800 . ?
C43 H43B 0.9800 . ?
C43 H43C 0.9800 . ?
C44 H44A 0.9800 . ?
C44 H44B 0.9800 . ?
C44 H44C 0.9800 . ?
C5 H5A 0.9900 . ?
C5 H5B 0.9900 . ?

loop_
_cod_related_entry_id
_cod_related_entry_database
_cod_related_entry_code
1 ChemSpider 21176430
